data_7109143
loop_
_publ_author_name
'Ding Liu'
'Ying Lu'
'Hua-Qiao Tan'
'Wei-Lin Chen'
'Zhi-Ming Zhang'
'Yang-Guang Li'
'En-Bo Wang'

_publ_section_title
;
 Polyoxometalate-based purely inorganic porous frameworks with selective
 adsorption and oxidative catalysis functionalities
;
_journal_name_full Chem.Commun.
_journal_page_first 3673
_journal_paper_doi 10.1039/c3cc40990b
_journal_volume 49
_journal_year 2013
_chemical_formula_sum 'C5 H30 Ce2 Mn N O49 V13'
_chemical_formula_weight 1885.70
_chemical_name_systematic
;
?
;
_space_group_IT_number 122
_symmetry_cell_setting tetragonal
_symmetry_space_group_name_Hall 'I -4 2bw'
_symmetry_space_group_name_H-M 'I -4 2 d'
_atom_sites_solution_hydrogens none
_atom_sites_solution_primary direct
_atom_sites_solution_secondary difmap
_audit_creation_method SHELXL-97
_cell_angle_alpha 90.00
_cell_angle_beta 90.00
_cell_angle_gamma 90.00
_cell_formula_units_Z 8
_cell_length_a 26.671(4)
_cell_length_b 26.671(4)
_cell_length_c 30.260(6)
_cell_measurement_reflns_used 9447
_cell_measurement_temperature 293(2)
_cell_measurement_theta_max 25.00
_cell_measurement_theta_min 3.05
_cell_volume 21525(6)
_computing_structure_refinement 'SHELXL-97 (Sheldrick, 1997)'
_computing_structure_solution 'SHELXS-97 (Sheldrick, 1990)'
_diffrn_ambient_temperature 293(2)
_diffrn_detector_area_resol_mean 0.01
_diffrn_measured_fraction_theta_full 0.996
_diffrn_measured_fraction_theta_max 0.996
_diffrn_measurement_device_type 'Rigaku R-AXIS RAPID IP'
_diffrn_measurement_method Oscillation
_diffrn_radiation_monochromator graphite
_diffrn_radiation_source 'fine-focus sealed tube'
_diffrn_radiation_type MoK\a
_diffrn_radiation_wavelength 0.71073
_diffrn_reflns_av_R_equivalents 0.0800
_diffrn_reflns_av_sigmaI/netI 0.0494
_diffrn_reflns_limit_h_max 28
_diffrn_reflns_limit_h_min -31
_diffrn_reflns_limit_k_max 31
_diffrn_reflns_limit_k_min -31
_diffrn_reflns_limit_l_max 35
_diffrn_reflns_limit_l_min -35
_diffrn_reflns_number 77027
_diffrn_reflns_theta_full 25.00
_diffrn_reflns_theta_max 25.00
_diffrn_reflns_theta_min 3.05
_diffrn_standards_decay_% none
_diffrn_standards_interval_count 0
_diffrn_standards_interval_time 0
_diffrn_standards_number 0
_exptl_absorpt_coefficient_mu 2.063
_exptl_absorpt_correction_T_max 0.690
_exptl_absorpt_correction_T_min 0.591
_exptl_absorpt_correction_type multi-scan
_exptl_absorpt_process_details 'ABSCOR by T.Higashi 8 March, 1995'
_exptl_crystal_colour yellow
_exptl_crystal_density_diffrn 1.164
_exptl_crystal_density_method 'not measured'
_exptl_crystal_description block
_exptl_crystal_F_000 7192
_exptl_crystal_size_max 0.26
_exptl_crystal_size_mid 0.23
_exptl_crystal_size_min 0.18
_platon_squeeze_details
;
;
_refine_diff_density_max 1.425
_refine_diff_density_min -0.545
_refine_diff_density_rms 0.146
_refine_ls_abs_structure_details 'Flack H D (1983), Acta Cryst. A39, 876-881'
_refine_ls_abs_structure_Flack 0.01(3)
_refine_ls_extinction_method SHELXL
_refine_ls_goodness_of_fit_ref 1.025
_refine_ls_hydrogen_treatment none
_refine_ls_matrix_type full
_refine_ls_number_parameters 301
_refine_ls_number_reflns 9447
_refine_ls_number_restraints 9
_refine_ls_restrained_S_all 1.026
_refine_ls_R_factor_all 0.0621
_refine_ls_R_factor_gt 0.0526
_refine_ls_shift/su_max 0.001
_refine_ls_shift/su_mean 0.000
_refine_ls_structure_factor_coef Fsqd
_refine_ls_weighting_details 'calc w=1/[\s^2^(Fo^2^)+(0.0500P)^2^+400.0000P] where P=(Fo^2^+2Fc^2^)/3'
_refine_ls_weighting_scheme calc
_refine_ls_wR_factor_gt 0.1412
_refine_ls_wR_factor_ref 0.1457
_reflns_number_gt 8294
_reflns_number_total 9447
_reflns_threshold_expression >2sigma(I)
_cod_data_source_file c3cc40990b.txt
_cod_data_source_block 1
_cod_original_sg_symbol_H-M I-42d
_cod_database_code 7109143

loop_
_symmetry_equiv_pos_as_xyz
'x, y, z'
'-x, -y, z'
'y, -x, -z'
'-y, x, -z'
'-x+1/2, y, -z+3/4'
'x+1/2, -y, -z+3/4'
'-y+1/2, -x, z+3/4'
'y+1/2, x, z+3/4'
'x+1/2, y+1/2, z+1/2'
'-x+1/2, -y+1/2, z+1/2'
'y+1/2, -x+1/2, -z+1/2'
'-y+1/2, x+1/2, -z+1/2'
'-x+1, y+1/2, -z+5/4'
'x+1, -y+1/2, -z+5/4'
'-y+1, -x+1/2, z+5/4'
'y+1, x+1/2, z+5/4'

loop_
_atom_site_label
_atom_site_type_symbol
_atom_site_fract_x
_atom_site_fract_y
_atom_site_fract_z
_atom_site_U_iso_or_equiv
_atom_site_adp_type
_atom_site_occupancy
_atom_site_symmetry_multiplicity
_atom_site_calc_flag
_atom_site_refinement_flags
Ce1 Ce 0.152810(19) 0.428040(19) -0.218080(19) 0.02975(14) Uani 1 1 d .
Mn Mn 0.2500 0.57195(7) -0.1250 0.0241(4) Uani 1 2 d S
V3 V 0.34996(6) 0.51529(6) -0.13465(5) 0.0274(3) Uani 1 1 d .
V4 V 0.2500 0.45338(8) -0.1250 0.0254(5) Uani 1 2 d S
V5 V 0.26908(6) 0.51519(6) -0.21156(6) 0.0290(4) Uani 1 1 d .
V6 V 0.34336(7) 0.63716(6) -0.13194(6) 0.0365(4) Uani 1 1 d .
V7 V 0.16681(5) 0.57290(6) -0.20350(5) 0.0280(3) Uani 1 1 d .
V8 V 0.36537(6) 0.58024(7) -0.21923(7) 0.0408(4) Uani 1 1 d .
V9 V 0.26429(6) 0.63681(6) -0.20720(6) 0.0365(4) Uani 1 1 d .
O19 O 0.3002(2) 0.4750(2) -0.1660(2) 0.0281(14) Uani 1 1 d .
O18 O 0.2161(2) 0.5220(2) -0.1565(2) 0.0235(13) Uani 1 1 d .
O17 O 0.1430(2) 0.5205(2) -0.2243(2) 0.0324(15) Uani 1 1 d .
O16 O 0.1326(2) 0.5745(2) -0.1478(2) 0.0284(14) Uani 1 1 d .
O15 O 0.3213(2) 0.5258(3) -0.2420(2) 0.0386(17) Uani 1 1 d .
O14 O 0.2134(2) 0.6197(2) -0.1604(2) 0.0296(15) Uani 1 1 d .
O13 O 0.3875(2) 0.5263(3) -0.1797(2) 0.0371(16) Uani 1 1 d .
O12 O 0.3007(2) 0.5727(2) -0.1669(2) 0.0281(13) Uani 1 1 d .
O11 O 0.2323(2) 0.5742(2) -0.2294(2) 0.0305(14) Uani 1 1 d .
O10 O 0.1385(2) 0.6175(2) -0.2301(2) 0.0363(17) Uani 1 1 d .
O9 O 0.2373(2) 0.4715(2) -0.2366(2) 0.0354(16) Uani 1 1 d .
O8 O 0.2342(3) 0.6790(3) -0.2331(3) 0.048(2) Uani 1 1 d .
O7 O 0.3764(2) 0.4717(2) -0.1057(2) 0.0334(16) Uani 1 1 d .
O6 O 0.3723(3) 0.6785(3) -0.1038(3) 0.049(2) Uani 1 1 d .
O5 O 0.3861(3) 0.6243(3) -0.1766(3) 0.0430(18) Uani 1 1 d .
O4 O 0.3003(3) 0.6723(2) -0.1666(3) 0.0415(19) Uani 1 1 d .
O3 O 0.2163(2) 0.4169(2) -0.1568(2) 0.0328(15) Uani 1 1 d .
O2 O 0.3187(3) 0.6243(3) -0.2412(3) 0.0430(18) Uani 1 1 d .
O4W O 0.0613(3) 0.4397(3) -0.2262(3) 0.0456(19) Uani 1 1 d .
O3W O 0.1239(3) 0.3600(3) -0.1692(3) 0.057(2) Uani 1 1 d .
O1 O 0.4091(3) 0.5802(3) -0.2549(3) 0.057(2) Uani 1 1 d .
O2W O 0.1541(4) 0.4539(3) -0.2976(3) 0.054(2) Uani 1 1 d .
OW1 O 0.5411(5) 0.7017(5) -0.0754(4) 0.096(4) Uiso 1 1 d .
O1W O 0.2160(3) 0.3625(3) -0.2407(3) 0.057(2) Uiso 1 1 d .
C3 C 0.0000 0.5000 -0.0588(5) 0.075(6) Uiso 1 2 d SD
C2 C 0.0000 0.5000 -0.1380(5) 0.084(7) Uiso 1 2 d SD
C1 C 0.0000(15) 0.4470(4) -0.1215(7) 0.088(10) Uiso 0.50 1 d PD
N1 N 0.0157(9) 0.5282(5) -0.0985(5) 0.19(2) Uiso 0.50 1 d PD
C4 C -0.0032(9) 0.5762(7) -0.1173(7) 0.047(5) Uiso 0.50 1 d PD
C5 C 0.0131(9) 0.4480(4) -0.0736(5) 0.056 Uiso 0.50 1 d PD
O20 O 0.0000 0.5000 -0.1803(5) 0.064(3) Uiso 1 2 d S

loop_
_atom_site_aniso_label
_atom_site_aniso_U_11
_atom_site_aniso_U_22
_atom_site_aniso_U_33
_atom_site_aniso_U_23
_atom_site_aniso_U_13
_atom_site_aniso_U_12
Ce1 0.0302(3) 0.0267(3) 0.0323(3) -0.0061(2) -0.0101(2) 0.0005(2)
Mn 0.0234(9) 0.0226(9) 0.0263(11) 0.000 -0.0083(7) 0.000
V3 0.0228(7) 0.0293(8) 0.0302(9) 0.0031(6) -0.0058(7) 0.0009(7)
V4 0.0262(11) 0.0230(10) 0.0268(13) 0.000 -0.0081(9) 0.000
V5 0.0285(8) 0.0329(8) 0.0256(9) -0.0004(7) -0.0055(7) 0.0003(6)
V6 0.0367(9) 0.0301(8) 0.0426(11) 0.0096(7) -0.0150(8) -0.0090(7)
V7 0.0286(8) 0.0258(7) 0.0297(9) 0.0010(7) -0.0111(6) 0.0007(7)
V8 0.0325(8) 0.0516(11) 0.0382(11) 0.0135(9) -0.0009(8) -0.0051(8)
V9 0.0354(9) 0.0331(9) 0.0410(11) 0.0124(8) -0.0118(8) -0.0045(7)
O19 0.026(3) 0.026(3) 0.032(4) -0.002(3) -0.007(3) 0.002(3)
O18 0.025(3) 0.025(3) 0.021(3) 0.003(3) -0.009(2) 0.000(2)
O17 0.033(3) 0.034(3) 0.030(4) -0.005(3) -0.014(3) 0.000(3)
O16 0.021(3) 0.028(3) 0.036(4) 0.001(3) -0.007(3) -0.002(3)
O15 0.032(4) 0.053(4) 0.031(4) 0.001(3) 0.001(3) 0.002(3)
O14 0.025(3) 0.024(3) 0.040(4) 0.004(3) -0.011(3) 0.001(3)
O13 0.027(3) 0.046(4) 0.037(4) 0.001(3) -0.001(3) 0.000(3)
O12 0.023(3) 0.030(3) 0.031(4) 0.008(3) -0.004(2) -0.003(3)
O11 0.027(3) 0.035(3) 0.030(4) 0.005(3) -0.012(3) -0.003(3)
O10 0.033(4) 0.032(3) 0.044(5) 0.006(3) -0.016(3) -0.003(3)
O9 0.034(4) 0.037(4) 0.035(4) -0.006(3) -0.008(3) 0.004(3)
O8 0.046(4) 0.041(4) 0.058(6) 0.018(4) -0.017(4) -0.006(3)
O7 0.037(4) 0.025(3) 0.039(4) 0.004(3) -0.004(3) 0.000(3)
O6 0.049(4) 0.039(4) 0.059(6) 0.007(4) -0.029(4) -0.012(3)
O5 0.033(4) 0.054(5) 0.042(5) 0.019(4) -0.008(3) -0.007(3)
O4 0.036(4) 0.031(4) 0.058(5) 0.010(3) -0.018(3) -0.011(3)
O3 0.035(3) 0.028(3) 0.035(4) -0.006(3) -0.007(3) 0.001(3)
O2 0.040(4) 0.048(4) 0.041(5) 0.013(3) -0.009(3) -0.004(3)
O4W 0.036(4) 0.049(4) 0.052(5) -0.016(4) -0.008(3) 0.001(3)
O3W 0.069(6) 0.042(5) 0.059(6) 0.011(4) -0.015(4) -0.011(4)
O1 0.043(4) 0.076(6) 0.052(5) 0.015(5) 0.006(4) -0.003(4)
O2W 0.080(6) 0.043(4) 0.039(5) -0.008(3) -0.011(4) -0.003(4)

loop_
_atom_type_symbol
_atom_type_description
_atom_type_scat_dispersion_real
_atom_type_scat_dispersion_imag
_atom_type_scat_source
C C 0.0033 0.0016 'International Tables Vol C Tables 4.2.6.8 and 6.1.1.4'
H H 0.0000 0.0000 'International Tables Vol C Tables 4.2.6.8 and 6.1.1.4'
N N 0.0061 0.0033 'International Tables Vol C Tables 4.2.6.8 and 6.1.1.4'
O O 0.0106 0.0060 'International Tables Vol C Tables 4.2.6.8 and 6.1.1.4'
V V 0.3005 0.5294 'International Tables Vol C Tables 4.2.6.8 and 6.1.1.4'
Ce Ce -0.2486 2.6331 'International Tables Vol C Tables 4.2.6.8 and 6.1.1.4'
Mn Mn 0.3368 0.7283 'International Tables Vol C Tables 4.2.6.8 and 6.1.1.4'

loop_
_geom_angle_atom_site_label_1
_geom_angle_atom_site_label_2
_geom_angle_atom_site_label_3
_geom_angle
_geom_angle_site_symmetry_1
_geom_angle_site_symmetry_3
O3W Ce1 O4W 81.0(3) . .
O3W Ce1 O17 137.9(3) . .
O4W Ce1 O17 76.3(2) . .
O3W Ce1 O2W 141.6(3) . .
O4W Ce1 O2W 83.4(3) . .
O17 Ce1 O2W 69.9(2) . .
O3W Ce1 O1W 82.0(3) . .
O4W Ce1 O1W 136.0(3) . .
O17 Ce1 O1W 137.5(2) . .
O2W Ce1 O1W 85.4(3) . .
O3W Ce1 O3 71.5(2) . .
O4W Ce1 O3 138.4(2) . .
O17 Ce1 O3 104.0(2) . .
O2W Ce1 O3 136.7(3) . .
O1W Ce1 O3 70.8(2) . .
O3W Ce1 O10 75.0(3) . 11_454
O4W Ce1 O10 70.2(2) . 11_454
O17 Ce1 O10 127.2(2) . 11_454
O2W Ce1 O10 66.7(2) . 11_454
O1W Ce1 O10 66.2(2) . 11_454
O3 Ce1 O10 128.1(2) . 11_454
O3W Ce1 O9 136.9(2) . .
O4W Ce1 O9 141.2(2) . .
O17 Ce1 O9 68.4(2) . .
O2W Ce1 O9 70.0(3) . .
O1W Ce1 O9 70.8(2) . .
O3 Ce1 O9 68.2(2) . .
O10 Ce1 O9 119.9(2) 11_454 .
O3W Ce1 O7 74.0(3) . 5_554
O4W Ce1 O7 74.7(2) . 5_554
O17 Ce1 O7 66.1(2) . 5_554
O2W Ce1 O7 134.2(2) . 5_554
O1W Ce1 O7 137.2(3) . 5_554
O3 Ce1 O7 68.2(2) . 5_554
O10 Ce1 O7 136.1(2) 11_454 5_554
O9 Ce1 O7 104.0(2) . 5_554
O12 Mn O12 178.8(4) 5_554 .
O12 Mn O18 90.2(3) 5_554 .
O12 Mn O18 90.7(3) . .
O12 Mn O18 90.7(3) 5_554 5_554
O12 Mn O18 90.2(3) . 5_554
O18 Mn O18 89.1(4) . 5_554
O12 Mn O14 88.9(3) 5_554 5_554
O12 Mn O14 90.3(3) . 5_554
O18 Mn O14 175.8(3) . 5_554
O18 Mn O14 86.8(2) 5_554 5_554
O12 Mn O14 90.3(3) 5_554 .
O12 Mn O14 88.9(3) . .
O18 Mn O14 86.8(2) . .
O18 Mn O14 175.8(3) 5_554 .
O14 Mn O14 97.4(4) 5_554 .
O12 Mn V6 49.5(2) 5_554 5_554
O12 Mn V6 129.6(2) . 5_554
O18 Mn V6 92.71(18) . 5_554
O18 Mn V6 140.08(19) 5_554 5_554
O14 Mn V6 89.88(19) 5_554 5_554
O14 Mn V6 41.2(2) . 5_554
O12 Mn V6 129.6(2) 5_554 .
O12 Mn V6 49.5(2) . .
O18 Mn V6 140.08(19) . .
O18 Mn V6 92.71(18) 5_554 .
O14 Mn V6 41.2(2) 5_554 .
O14 Mn V6 89.88(19) . .
V6 Mn V6 110.32(9) 5_554 .
O12 Mn V9 49.11(19) 5_554 5_554
O12 Mn V9 130.0(2) . 5_554
O18 Mn V9 139.28(19) . 5_554
O18 Mn V9 92.83(18) 5_554 5_554
O14 Mn V9 40.2(2) 5_554 5_554
O14 Mn V9 90.9(2) . 5_554
V6 Mn V9 61.19(5) 5_554 5_554
V6 Mn V9 80.48(6) . 5_554
O12 Mn V9 130.0(2) 5_554 .
O12 Mn V9 49.11(19) . .
O18 Mn V9 92.83(18) . .
O18 Mn V9 139.28(19) 5_554 .
O14 Mn V9 90.9(2) 5_554 .
O14 Mn V9 40.2(2) . .
V6 Mn V9 80.48(6) 5_554 .
V6 Mn V9 61.19(5) . .
V9 Mn V9 110.99(9) 5_554 .
O12 Mn V5 135.3(2) 5_554 .
O12 Mn V5 45.6(2) . .
O18 Mn V5 45.08(19) . .
O18 Mn V5 90.16(19) 5_554 .
O14 Mn V5 135.8(2) 5_554 .
O14 Mn V5 86.3(2) . .
V6 Mn V5 118.45(4) 5_554 .
V6 Mn V5 95.01(5) . .
V9 Mn V5 174.70(7) 5_554 .
V9 Mn V5 64.11(5) . .
O12 Mn V5 45.6(2) 5_554 5_554
O12 Mn V5 135.3(2) . 5_554
O18 Mn V5 90.16(19) . 5_554
O18 Mn V5 45.08(19) 5_554 5_554
O14 Mn V5 86.3(2) 5_554 5_554
O14 Mn V5 135.8(2) . 5_554
V6 Mn V5 95.01(5) 5_554 5_554
V6 Mn V5 118.45(4) . 5_554
V9 Mn V5 64.11(5) 5_554 5_554
V9 Mn V5 174.70(7) . 5_554
V5 Mn V5 120.87(8) . 5_554
O7 V3 O13 107.5(3) . .
O7 V3 O16 102.0(3) . 5_554
O13 V3 O16 97.1(3) . 5_554
O7 V3 O19 99.4(3) . .
O13 V3 O19 96.0(3) . .
O16 V3 O19 150.1(3) 5_554 .
O7 V3 O18 95.8(3) . 5_554
O13 V3 O18 156.5(3) . 5_554
O16 V3 O18 80.5(2) 5_554 5_554
O19 V3 O18 76.8(2) . 5_554
O7 V3 O12 169.2(3) . .
O13 V3 O12 83.1(3) . .
O16 V3 O12 78.6(2) 5_554 .
O19 V3 O12 76.4(2) . .
O18 V3 O12 73.5(2) 5_554 .
O7 V3 Mn 132.7(3) . .
O13 V3 Mn 119.8(2) . .
O16 V3 Mn 75.96(17) 5_554 .
O19 V3 Mn 74.19(18) . .
O18 V3 Mn 36.86(15) 5_554 .
O12 V3 Mn 36.70(16) . .
O7 V3 V7 87.3(3) . 5_554
O13 V3 V7 132.8(2) . 5_554
O16 V3 V7 35.78(19) 5_554 5_554
O19 V3 V7 126.2(2) . 5_554
O18 V3 V7 49.42(15) 5_554 5_554
O12 V3 V7 87.23(17) . 5_554
Mn V3 V7 63.36(4) . 5_554
O7 V3 V8 141.9(3) . .
O13 V3 V8 34.5(2) . .
O16 V3 V8 86.0(2) 5_554 .
O19 V3 V8 89.8(2) . .
O18 V3 V8 122.23(16) 5_554 .
O12 V3 V8 48.72(16) . .
Mn V3 V8 85.37(5) . .
V7 V3 V8 116.64(7) 5_554 .
O3 V4 O3 107.1(5) . 5_554
O3 V4 O19 100.1(3) . 5_554
O3 V4 O19 100.5(3) 5_554 5_554
O3 V4 O19 100.5(3) . .
O3 V4 O19 100.1(3) 5_554 .
O19 V4 O19 144.9(4) 5_554 .
O3 V4 O18 162.1(3) . 5_554
O3 V4 O18 90.8(3) 5_554 5_554
O19 V4 O18 76.2(2) 5_554 5_554
O19 V4 O18 75.4(2) . 5_554
O3 V4 O18 90.8(3) . .
O3 V4 O18 162.1(3) 5_554 .
O19 V4 O18 75.4(2) 5_554 .
O19 V4 O18 76.2(2) . .
O18 V4 O18 71.3(3) 5_554 .
O3 V4 Mn 126.5(2) . .
O3 V4 Mn 126.5(2) 5_554 .
O19 V4 Mn 72.44(19) 5_554 .
O19 V4 Mn 72.44(19) . .
O18 V4 Mn 35.66(15) 5_554 .
O18 V4 Mn 35.66(15) . .
O9 V5 O15 107.2(4) . .
O9 V5 O19 99.1(3) . .
O15 V5 O19 97.3(3) . .
O9 V5 O11 100.9(3) . .
O15 V5 O11 97.4(3) . .
O19 V5 O11 150.3(3) . .
O9 V5 O18 94.4(3) . .
O15 V5 O18 158.4(3) . .
O19 V5 O18 77.3(2) . .
O11 V5 O18 79.6(2) . .
O9 V5 O12 168.3(3) . .
O15 V5 O12 84.4(3) . .
O19 V5 O12 77.6(2) . .
O11 V5 O12 78.4(2) . .
O18 V5 O12 74.0(2) . .
O9 V5 Mn 131.6(3) . .
O15 V5 Mn 121.2(3) . .
O19 V5 Mn 74.7(2) . .
O11 V5 Mn 75.68(19) . .
O18 V5 Mn 37.17(15) . .
O12 V5 Mn 36.79(16) . .
O9 V5 V8 142.7(3) . .
O15 V5 V8 35.6(3) . .
O19 V5 V8 90.42(19) . .
O11 V5 V8 86.77(19) . .
O18 V5 V8 122.89(17) . .
O12 V5 V8 48.96(16) . .
Mn V5 V8 85.72(6) . .
O6 V6 O5 103.1(4) . .
O6 V6 O4 104.9(3) . .
O5 V6 O4 93.8(3) . .
O6 V6 O16 100.5(3) . 5_554
O5 V6 O16 88.6(3) . 5_554
O4 V6 O16 153.1(3) . 5_554
O6 V6 O14 100.4(4) . 5_554
O5 V6 O14 154.0(3) . 5_554
O4 V6 O14 90.6(3) . 5_554
O16 V6 O14 76.4(2) 5_554 5_554
O6 V6 O12 174.7(3) . .
O5 V6 O12 80.0(3) . .
O4 V6 O12 78.9(3) . .
O16 V6 O12 75.2(2) 5_554 .
O14 V6 O12 75.7(2) 5_554 .
O6 V6 Mn 139.0(3) . .
O5 V6 Mn 117.4(2) . .
O4 V6 Mn 79.4(2) . .
O16 V6 Mn 75.79(17) 5_554 .
O14 V6 Mn 38.62(17) 5_554 .
O12 V6 Mn 37.44(15) . .
O6 V6 V9 136.3(3) . .
O5 V6 V9 83.0(2) . .
O4 V6 V9 31.5(2) . .
O16 V6 V9 123.00(19) 5_554 .
O14 V6 V9 87.49(18) 5_554 .
O12 V6 V9 47.84(16) . .
Mn V6 V9 59.55(5) . .
O6 V6 V8 134.6(3) . .
O5 V6 V8 31.6(2) . .
O4 V6 V8 83.1(3) . .
O16 V6 V8 85.0(2) 5_554 .
O14 V6 V8 124.38(18) 5_554 .
O12 V6 V8 48.79(16) . .
Mn V6 V8 86.21(5) . .
V9 V6 V8 60.16(6) . .
O6 V6 V7 88.8(3) . 5_554
O5 V6 V7 125.0(2) . 5_554
O4 V6 V7 135.1(3) . 5_554
O16 V6 V7 36.47(18) 5_554 5_554
O14 V6 V7 44.55(18) 5_554 5_554
O12 V6 V7 85.88(16) . 5_554
Mn V6 V7 63.71(4) . 5_554
V9 V6 V7 123.26(7) . 5_554
V8 V6 V7 117.00(7) . 5_554
O10 V7 O17 104.6(3) . .
O10 V7 O11 102.0(3) . .
O17 V7 O11 102.1(3) . .
O10 V7 O16 101.4(3) . .
O17 V7 O16 99.8(3) . .
O11 V7 O16 142.6(3) . .
O10 V7 O14 98.1(3) . .
O17 V7 O14 157.4(3) . .
O11 V7 O14 73.5(3) . .
O16 V7 O14 74.6(3) . .
O10 V7 O18 167.8(3) . .
O17 V7 O18 87.6(3) . .
O11 V7 O18 75.5(2) . .
O16 V7 O18 75.5(2) . .
O14 V7 O18 69.8(2) . .
O10 V7 V3 136.1(3) . 5_554
O17 V7 V3 81.6(2) . 5_554
O11 V7 V3 119.45(19) . 5_554
O16 V7 V3 35.79(19) . 5_554
O14 V7 V3 81.57(18) . 5_554
O18 V7 V3 44.00(15) . 5_554
O10 V7 V9 88.2(2) . .
O17 V7 V9 140.2(2) . .
O11 V7 V9 38.1(2) . .
O16 V7 V9 114.68(19) . .
O14 V7 V9 40.09(18) . .
O18 V7 V9 82.62(15) . .
V3 V7 V9 114.94(6) 5_554 .
O10 V7 V6 88.1(3) . 5_554
O17 V7 V6 138.2(3) . 5_554
O11 V7 V6 114.2(2) . 5_554
O16 V7 V6 38.41(19) . 5_554
O14 V7 V6 40.72(18) . 5_554
O18 V7 V6 82.24(16) . 5_554
V3 V7 V6 63.09(5) 5_554 5_554
V9 V7 V6 78.53(6) . 5_554
O1 V8 O2 104.6(4) . .
O1 V8 O5 105.0(4) . .
O2 V8 O5 92.8(3) . .
O1 V8 O13 101.1(4) . .
O2 V8 O13 153.4(3) . .
O5 V8 O13 87.1(3) . .
O1 V8 O15 101.4(4) . .
O2 V8 O15 86.7(3) . .
O5 V8 O15 152.8(3) . .
O13 V8 O15 81.6(3) . .
O1 V8 O12 175.0(4) . .
O2 V8 O12 78.5(3) . .
O5 V8 O12 78.5(3) . .
O13 V8 O12 75.4(3) . .
O15 V8 O12 74.7(3) . .
O1 V8 V6 135.9(3) . .
O2 V8 V6 82.3(3) . .
O5 V8 V6 31.0(2) . .
O13 V8 V6 84.1(2) . .
O15 V8 V6 122.6(2) . .
O12 V8 V6 47.90(16) . .
O1 V8 V5 131.0(4) . .
O2 V8 V5 79.9(2) . .
O5 V8 V5 123.7(2) . .
O13 V8 V5 78.1(2) . .
O15 V8 V5 29.6(2) . .
O12 V8 V5 45.19(16) . .
V6 V8 V5 93.05(7) . .
O1 V8 V9 135.7(3) . .
O2 V8 V9 31.2(2) . .
O5 V8 V9 82.4(2) . .
O13 V8 V9 123.0(2) . .
O15 V8 V9 83.3(2) . .
O12 V8 V9 47.65(16) . .
V6 V8 V9 59.94(6) . .
V5 V8 V9 62.99(5) . .
O1 V8 V3 130.8(3) . .
O2 V8 V3 124.3(3) . .
O5 V8 V3 79.5(2) . .
O13 V8 V3 29.7(2) . .
O15 V8 V3 78.5(2) . .
O12 V8 V3 45.80(15) . .
V6 V8 V3 63.14(6) . .
V5 V8 V3 61.29(5) . .
V9 V8 V3 93.40(6) . .
O8 V9 O2 104.8(4) . .
O8 V9 O4 103.4(4) . .
O2 V9 O4 93.2(4) . .
O8 V9 O11 102.1(3) . .
O2 V9 O11 89.8(3) . .
O4 V9 O11 152.6(3) . .
O8 V9 O14 99.6(4) . .
O2 V9 O14 153.9(3) . .
O4 V9 O14 89.9(3) . .
O11 V9 O14 76.1(3) . .
O8 V9 O12 174.5(3) . .
O2 V9 O12 80.0(3) . .
O4 V9 O12 78.9(3) . .
O11 V9 O12 74.8(2) . .
O14 V9 O12 75.2(2) . .
O8 V9 Mn 137.7(3) . .
O2 V9 Mn 117.3(2) . .
O4 V9 Mn 79.1(2) . .
O11 V9 Mn 75.35(19) . .
O14 V9 Mn 38.28(17) . .
O12 V9 Mn 37.29(15) . .
O8 V9 V6 134.7(3) . .
O2 V9 V6 82.7(2) . .
O4 V9 V6 31.4(2) . .
O11 V9 V6 122.80(18) . .
O14 V9 V6 86.73(18) . .
O12 V9 V6 47.98(16) . .
Mn V9 V6 59.26(5) . .
O8 V9 V7 89.1(3) . .
O2 V9 V7 126.1(3) . .
O4 V9 V7 134.4(3) . .
O11 V9 V7 36.38(19) . .
O14 V9 V7 44.54(18) . .
O12 V9 V7 85.79(15) . .
Mn V9 V7 63.64(5) . .
V6 V9 V7 122.90(7) . .
O8 V9 V8 136.3(3) . .
O2 V9 V8 31.7(2) . .
O4 V9 V8 82.8(2) . .
O11 V9 V8 85.72(19) . .
O14 V9 V8 123.84(18) . .
O12 V9 V8 48.67(15) . .
Mn V9 V8 85.92(6) . .
V6 V9 V8 59.90(6) . .
V7 V9 V8 117.57(7) . .
V4 O19 V5 109.2(3) . .
V4 O19 V3 109.1(3) . .
V5 O19 V3 109.5(3) . .
Mn O18 V3 99.2(3) . 5_554
Mn O18 V5 97.7(3) . .
V3 O18 V5 162.7(3) 5_554 .
Mn O18 V4 99.8(2) . .
V3 O18 V4 91.0(2) 5_554 .
V5 O18 V4 89.8(2) . .
Mn O18 V7 99.5(2) . .
V3 O18 V7 86.6(2) 5_554 .
V5 O18 V7 87.0(2) . .
V4 O18 V7 160.7(3) . .
V7 O17 Ce1 140.0(3) . .
V3 O16 V7 108.4(3) 5_554 .
V3 O16 V6 112.3(3) 5_554 5_554
V7 O16 V6 105.1(3) . 5_554
V5 O15 V8 114.8(4) . .
Mn O14 V9 101.5(3) . .
Mn O14 V6 100.2(3) . 5_554
V9 O14 V6 153.1(3) . 5_554
Mn O14 V7 103.9(3) . .
V9 O14 V7 95.4(3) . .
V6 O14 V7 94.7(2) 5_554 .
V3 O13 V8 115.7(4) . .
Mn O12 V5 97.6(3) . .
Mn O12 V3 97.0(3) . .
V5 O12 V3 90.9(2) . .
Mn O12 V9 93.6(3) . .
V5 O12 V9 91.8(2) . .
V3 O12 V9 168.6(3) . .
Mn O12 V6 93.1(3) . .
V5 O12 V6 168.8(3) . .
V3 O12 V6 91.1(2) . .
V9 O12 V6 84.2(2) . .
Mn O12 V8 175.7(4) . .
V5 O12 V8 85.9(2) . .
V3 O12 V8 85.5(2) . .
V9 O12 V8 83.7(2) . .
V6 O12 V8 83.3(2) . .
V7 O11 V5 109.4(3) . .
V7 O11 V9 105.5(3) . .
V5 O11 V9 111.8(3) . .
V7 O10 Ce1 154.1(4) . 12_554
V5 O9 Ce1 132.2(4) . .
V3 O7 Ce1 130.4(4) . 5_554
V6 O5 V8 117.4(4) . .
V6 O4 V9 117.1(4) . .
V4 O3 Ce1 136.8(3) . .
V9 O2 V8 117.1(4) . .
N1 C3 N1 71.3(10) 2_565 .
N1 C3 C5 99.4(9) 2_565 2_565
N1 C3 C5 49.6(10) . 2_565
N1 C3 C5 49.6(10) 2_565 .
N1 C3 C5 99.4(9) . .
C5 C3 C5 145.3(10) 2_565 .
O20 C2 N1 144.2(5) . .
O20 C2 N1 144.2(5) . 2_565
N1 C2 N1 71.6(10) . 2_565
O20 C2 C1 109.5(7) . 2_565
N1 C2 C1 41.2(13) . 2_565
N1 C2 C1 102.2(9) 2_565 2_565
O20 C2 C1 109.5(7) . .
N1 C2 C1 102.2(9) . .
N1 C2 C1 41.2(13) 2_565 .
C1 C2 C1 140.9(15) 2_565 .
C4 C1 N1 123(4) 2_565 2_565
C4 C1 C5 78(2) 2_565 .
N1 C1 C5 55.8(14) 2_565 .
C4 C1 C2 169(6) 2_565 .
N1 C1 C2 68.1(10) 2_565 .
C5 C1 C2 107.9(9) . .
C1 N1 C5 80.4(19) 2_565 2_565
C1 N1 C2 70.8(10) 2_565 .
C5 N1 C2 125(2) 2_565 .
C1 N1 C3 138(3) 2_565 .
C5 N1 C3 66.0(8) 2_565 .
C2 N1 C3 108.5(10) . .
C1 N1 C4 21.2(14) 2_565 .
C5 N1 C4 65.6(11) 2_565 .
C2 N1 C4 91.9(14) . .
C3 N1 C4 130.7(14) . .
C1 N1 N1 111(2) 2_565 2_565
C5 N1 N1 98.3(19) 2_565 2_565
C2 N1 N1 54.2(5) . 2_565
C3 N1 N1 54.3(5) . 2_565
C4 N1 N1 126(2) . 2_565
C1 C4 N1 36(3) 2_565 .
C1 C4 C5 77.1(18) 2_565 2_565
N1 C4 C5 49.5(9) . 2_565
N1 C5 C1 43.8(14) 2_565 .
N1 C5 C3 64.3(7) 2_565 .
C1 C5 C3 104.5(10) . .
N1 C5 C4 64.9(10) 2_565 2_565
C1 C5 C4 24.7(10) . 2_565
C3 C5 C4 128.5(13) . 2_565

loop_
_geom_bond_atom_site_label_1
_geom_bond_atom_site_label_2
_geom_bond_distance
_geom_bond_site_symmetry_2
Ce1 O3W 2.466(8) .
Ce1 O4W 2.473(7) .
Ce1 O17 2.488(6) .
Ce1 O2W 2.504(8) .
Ce1 O1W 2.522(9) .
Ce1 O3 2.530(7) .
Ce1 O10 2.549(6) 11_454
Ce1 O9 2.595(7) .
Ce1 O7 2.635(7) 5_554
Mn O12 1.854(6) 5_554
Mn O12 1.854(6) .
Mn O18 1.871(6) .
Mn O18 1.871(6) 5_554
Mn O14 1.930(6) 5_554
Mn O14 1.930(6) .
Mn V6 3.045(2) 5_554
Mn V6 3.045(2) .
Mn V9 3.054(2) 5_554
Mn V9 3.054(2) .
Mn V5 3.068(2) .
Mn V5 3.068(2) 5_554
V3 O7 1.617(6) .
V3 O13 1.717(7) .
V3 O16 1.917(6) 5_554
V3 O19 1.952(6) .
V3 O18 2.165(6) 5_554
V3 O12 2.242(6) .
V3 V7 3.111(2) 5_554
V3 V8 3.118(2) .
V4 O3 1.636(6) .
V4 O3 1.636(6) 5_554
V4 O19 1.914(7) 5_554
V4 O19 1.914(7) .
V4 O18 2.251(6) 5_554
V4 O18 2.251(6) .
V5 O9 1.628(7) .
V5 O15 1.693(7) .
V5 O19 1.934(6) .
V5 O11 1.933(7) .
V5 O18 2.192(6) .
V5 O12 2.211(7) .
V5 V8 3.108(2) .
V6 O6 1.593(7) .
V6 O5 1.799(8) .
V6 O4 1.815(7) .
V6 O16 2.004(6) 5_554
V6 O14 2.038(7) 5_554
V6 O12 2.318(7) .
V6 V9 3.104(2) .
V6 V8 3.103(3) .
V6 V7 3.114(2) 5_554
V7 O10 1.623(6) .
V7 O17 1.659(6) .
V7 O11 1.915(6) .
V7 O16 1.917(7) .
V7 O14 2.192(6) .
V7 O18 2.367(6) .
V7 V3 3.111(2) 5_554
V7 V9 3.111(2) .
V7 V6 3.114(2) 5_554
V8 O1 1.589(8) .
V8 O2 1.835(7) .
V8 O5 1.831(8) .
V8 O13 1.961(7) .
V8 O15 1.991(7) .
V8 O12 2.350(6) .
V8 V9 3.111(3) .
V9 O8 1.590(7) .
V9 O2 1.810(8) .
V9 O4 1.824(7) .
V9 O11 1.991(7) .
V9 O14 2.012(7) .
V9 O12 2.313(6) .
O18 V3 2.165(6) 5_554
O16 V3 1.917(6) 5_554
O16 V6 2.004(6) 5_554
O14 V6 2.038(7) 5_554
O10 Ce1 2.549(6) 12_554
O7 Ce1 2.635(7) 5_554
C3 N1 1.478(10) 2_565
C3 N1 1.478(10) .
C3 C5 1.499(9) 2_565
C3 C5 1.499(9) .
C2 O20 1.279(18) .
C2 N1 1.473(10) .
C2 N1 1.473(10) 2_565
C2 C1 1.499(10) 2_565
C2 C1 1.499(10) .
C1 C4 0.64(2) 2_565
C1 N1 1.05(3) 2_565
C1 C5 1.490(10) .
N1 C1 1.05(3) 2_565
N1 C5 1.25(2) 2_565
N1 C4 1.489(10) .
N1 N1 1.72(3) 2_565
C4 C1 0.64(2) 2_565
C4 C5 1.50(2) 2_565
C5 N1 1.25(2) 2_565
C5 C4 1.50(2) 2_565

loop_
_platon_squeeze_void_nr
_platon_squeeze_void_average_x
_platon_squeeze_void_average_y
_platon_squeeze_void_average_z
_platon_squeeze_void_volume
_platon_squeeze_void_count_electrons
1 -0.003 -0.007 -0.003 13676.7 273.6
